data_4340453
loop_
_publ_author_name
'Morris, Wesley D.'
'Wolczanski, Peter T.'
'Sutter, J\"org'
'Meyer, Karsten'
'Cundari, Thomas R.'
'Lobkovsky, Emil B.'

_publ_section_title
;
 Iron and chromium complexes containing tridentate chelates based on
 nacnac and imino- and methyl-pyridine components: triggering C-x bond
 formation.
;
_journal_issue 14
_journal_name_full 'Inorganic chemistry'
_journal_page_first 7467
_journal_page_last 7484
_journal_paper_doi 10.1021/ic500807y
_journal_volume 53
_journal_year 2014
_chemical_formula_moiety 'C72 H78 Fe2 N8'
_chemical_formula_sum 'C72 H78 Fe2 N8'
_chemical_formula_weight 1167.12
_chemical_name_systematic
; 
 ? 
;
_space_group_IT_number 61
_symmetry_cell_setting orthorhombic
_symmetry_space_group_name_Hall '-P 2ac 2ab'
_symmetry_space_group_name_H-M 'P b c a'
_atom_sites_solution_hydrogens mixed
_atom_sites_solution_primary direct
_atom_sites_solution_secondary difmap
_audit_creation_method SHELXL-97
_cell_angle_alpha 90.00
_cell_angle_beta 90.00
_cell_angle_gamma 90.00
_cell_formula_units_Z 4
_cell_length_a 18.7675(4)
_cell_length_b 15.7753(3)
_cell_length_c 21.2437(5)
_cell_measurement_reflns_used 6659
_cell_measurement_temperature 183(2)
_cell_measurement_theta_max 25.71
_cell_measurement_theta_min 2.53
_cell_volume 6289.5(2)
_computing_cell_refinement 'Bruker SAINT+'
_computing_data_collection 'Bruker APEX2'
_computing_data_reduction 'Bruker SAINT+'
_computing_molecular_graphics 'Bruker SHELXTL'
_computing_publication_material 'Bruker SHELXTL'
_computing_structure_refinement 'SHELXL-97 (Sheldrick, 1997)'
_computing_structure_solution 'SHELXS-97 (Sheldrick, 1990)'
_diffrn_ambient_temperature 183(2)
_diffrn_measured_fraction_theta_full 0.998
_diffrn_measured_fraction_theta_max 0.998
_diffrn_measurement_device_type 'Bruker X8 APEX II diffractometer'
_diffrn_measurement_method 'phi and omega scans'
_diffrn_radiation_monochromator graphite
_diffrn_radiation_source 'fine-focus sealed tube'
_diffrn_radiation_type MoK\a
_diffrn_radiation_wavelength 0.71073
_diffrn_reflns_av_R_equivalents 0.0428
_diffrn_reflns_av_sigmaI/netI 0.0450
_diffrn_reflns_limit_h_max 24
_diffrn_reflns_limit_h_min -16
_diffrn_reflns_limit_k_max 20
_diffrn_reflns_limit_k_min -19
_diffrn_reflns_limit_l_max 24
_diffrn_reflns_limit_l_min -27
_diffrn_reflns_number 29395
_diffrn_reflns_theta_full 27.48
_diffrn_reflns_theta_max 27.48
_diffrn_reflns_theta_min 2.17
_diffrn_standards_number 0
_exptl_absorpt_coefficient_mu 0.510
_exptl_absorpt_correction_T_max 0.9049
_exptl_absorpt_correction_T_min 0.8221
_exptl_absorpt_correction_type multi-scan
_exptl_absorpt_process_details SADABS
_exptl_crystal_colour red
_exptl_crystal_density_diffrn 1.233
_exptl_crystal_density_method 'not measured'
_exptl_crystal_description block
_exptl_crystal_F_000 2472
_exptl_crystal_size_max 0.40
_exptl_crystal_size_mid 0.35
_exptl_crystal_size_min 0.20
_refine_diff_density_max 0.304
_refine_diff_density_min -0.222
_refine_diff_density_rms 0.056
_refine_ls_extinction_method none
_refine_ls_goodness_of_fit_ref 1.011
_refine_ls_hydrogen_treatment mixed
_refine_ls_matrix_type full
_refine_ls_number_parameters 460
_refine_ls_number_reflns 7201
_refine_ls_number_restraints 0
_refine_ls_restrained_S_all 1.011
_refine_ls_R_factor_all 0.0744
_refine_ls_R_factor_gt 0.0420
_refine_ls_shift/su_max 0.001
_refine_ls_shift/su_mean 0.000
_refine_ls_structure_factor_coef Fsqd
_refine_ls_weighting_details 'calc w=1/[\s^2^(Fo^2^)+(0.0588P)^2^+1.6150P] where P=(Fo^2^+2Fc^2^)/3'
_refine_ls_weighting_scheme calc
_refine_ls_wR_factor_gt 0.1020
_refine_ls_wR_factor_ref 0.1176
_reflns_number_gt 4936
_reflns_number_total 7201
_reflns_threshold_expression >2sigma(I)
_cod_data_source_file ic500807y_si_002.cif
_cod_data_source_block wm8_9-Fe(iPr)
_cod_depositor_comments
;
The following automatic conversions were performed:

'_symmetry_cell_setting' value 'Orthorhombic' changed to
'orthorhombic' according to
/usr/data/users/saulius/crontab/automatic-downloads/rss-feeds/ACS/lib/dictionaries/cif_core.dic
dictionary named 'cif_core.dic' version 2.4.2 from 2011-04-26.

Automatic conversion script
Id: cif_fix_values 2281 2013-09-26 08:29:07Z andrius 

 Adding full bibliography for 4340444--4340453.cif.
;
_cod_original_sg_symbol_H-M Pbca
_cod_database_code 4340453

loop_
_symmetry_equiv_pos_as_xyz
'x, y, z'
'-x+1/2, -y, z+1/2'
'-x, y+1/2, -z+1/2'
'x+1/2, -y+1/2, -z'
'-x, -y, -z'
'x-1/2, y, -z-1/2'
'x, -y-1/2, z-1/2'
'-x-1/2, y-1/2, z'

loop_
_atom_site_label
_atom_site_type_symbol
_atom_site_fract_x
_atom_site_fract_y
_atom_site_fract_z
_atom_site_U_iso_or_equiv
_atom_site_adp_type
_atom_site_occupancy
_atom_site_symmetry_multiplicity
_atom_site_calc_flag
_atom_site_refinement_flags
Fe1 Fe 0.106600(16) 0.923615(17) 0.409750(14) 0.02548(10) Uani 1 1 d .
N1 N 0.14586(9) 0.97067(10) 0.33043(8) 0.0285(4) Uani 1 1 d .
N2 N 0.05846(9) 1.03331(10) 0.43250(8) 0.0252(4) Uani 1 1 d .
N3 N 0.13599(9) 0.93822(10) 0.50942(8) 0.0278(4) Uani 1 1 d .
N4 N 0.05569(10) 0.81923(10) 0.41198(8) 0.0329(4) Uani 1 1 d .
C1 C 0.15980(16) 1.07336(14) 0.24402(11) 0.0446(6) Uani 1 1 d .
H1A H 0.2074 1.0975 0.2502 0.067 Uiso 1 1 calc R
H1B H 0.1287 1.1159 0.2247 0.067 Uiso 1 1 calc R
H1C H 0.1631 1.0238 0.2164 0.067 Uiso 1 1 calc R
C2 C 0.12941(12) 1.04699(13) 0.30676(10) 0.0307(5) Uani 1 1 d .
C3 C 0.08684(12) 1.10599(14) 0.33769(11) 0.0316(5) Uani 1 1 d .
H3 H 0.0815(12) 1.1539(15) 0.3160(11) 0.035(6) Uiso 1 1 d .
C4 C 0.05549(11) 1.10278(12) 0.39772(10) 0.0277(5) Uani 1 1 d .
C5 C 0.01910(13) 1.18207(13) 0.42103(11) 0.0400(6) Uani 1 1 d .
H5A H -0.0301 1.1688 0.4328 0.060 Uiso 1 1 calc R
H5B H 0.0191 1.2249 0.3876 0.060 Uiso 1 1 calc R
H5C H 0.0447 1.2040 0.4578 0.060 Uiso 1 1 calc R
C6 C 0.03347(11) 1.03021(12) 0.49724(10) 0.0263(4) Uani 1 1 d .
H6 H 0.0202(11) 1.0847(12) 0.5130(10) 0.022(5) Uiso 1 1 d .
C7 C 0.09220(11) 0.99452(12) 0.53786(10) 0.0269(5) Uani 1 1 d .
C8 C 0.09954(13) 1.01527(15) 0.60056(11) 0.0353(5) Uani 1 1 d .
H8 H 0.0700(13) 1.0499(15) 0.6164(12) 0.034(7) Uiso 1 1 d .
C9 C 0.15193(14) 0.97672(17) 0.63564(12) 0.0451(6) Uani 1 1 d .
H9 H 0.1605(13) 0.9889(15) 0.6769(13) 0.049(7) Uiso 1 1 d .
C10 C 0.19496(14) 0.91693(17) 0.60755(13) 0.0436(6) Uani 1 1 d .
H10 H 0.2269(15) 0.8911(17) 0.6309(14) 0.059(8) Uiso 1 1 d .
C11 C 0.18595(12) 0.89976(15) 0.54472(12) 0.0345(5) Uani 1 1 d .
H11 H 0.2135(12) 0.8627(14) 0.5251(11) 0.034(6) Uiso 1 1 d .
C12 C 0.19144(12) 0.91501(12) 0.29543(10) 0.0311(5) Uani 1 1 d .
C13 C 0.16065(14) 0.85214(14) 0.25688(10) 0.0386(6) Uani 1 1 d .
C14 C 0.20621(19) 0.79885(16) 0.22388(14) 0.0552(8) Uani 1 1 d .
H14 H 0.1851(14) 0.7586(17) 0.1968(13) 0.054(8) Uiso 1 1 d .
C15 C 0.2790(2) 0.80601(18) 0.22946(15) 0.0633(9) Uani 1 1 d .
H15 H 0.3077(16) 0.7726(19) 0.2071(15) 0.073(10) Uiso 1 1 d .
C16 C 0.30894(17) 0.86591(19) 0.26909(14) 0.0562(7) Uani 1 1 d .
H16 H 0.3607(16) 0.8720(17) 0.2739(13) 0.057(8) Uiso 1 1 d .
C17 C 0.26564(14) 0.92172(15) 0.30281(11) 0.0412(6) Uani 1 1 d .
C18 C 0.08078(17) 0.84297(17) 0.25041(14) 0.0510(7) Uani 1 1 d .
H18 H 0.0614(16) 0.8700(18) 0.2835(15) 0.067(10) Uiso 1 1 d .
C19 C 0.05412(18) 0.8825(2) 0.18991(17) 0.0744(10) Uani 1 1 d .
H19A H 0.0651 0.9433 0.1899 0.112 Uiso 1 1 calc R
H19B H 0.0025 0.8746 0.1867 0.112 Uiso 1 1 calc R
H19C H 0.0776 0.8554 0.1539 0.112 Uiso 1 1 calc R
C20 C 0.0561(2) 0.75089(19) 0.25486(16) 0.0775(11) Uani 1 1 d .
H20A H 0.0039 0.7489 0.2548 0.116 Uiso 1 1 calc R
H20B H 0.0742 0.7257 0.2939 0.116 Uiso 1 1 calc R
H20C H 0.0744 0.7190 0.2187 0.116 Uiso 1 1 calc R
C21 C 0.29848(15) 0.9860(2) 0.34760(13) 0.0525(7) Uani 1 1 d .
H21 H 0.2622(16) 1.0199(18) 0.3598(14) 0.065(9) Uiso 1 1 d .
C22 C 0.35620(18) 1.0394(2) 0.31747(14) 0.0651(8) Uani 1 1 d .
H22A H 0.3724 1.0825 0.3474 0.098 Uiso 1 1 calc R
H22B H 0.3372 1.0672 0.2798 0.098 Uiso 1 1 calc R
H22C H 0.3964 1.0031 0.3057 0.098 Uiso 1 1 calc R
C23 C 0.3265(2) 0.9421(3) 0.40568(15) 0.0927(14) Uani 1 1 d .
H23A H 0.3638 0.9018 0.3936 0.139 Uiso 1 1 calc R
H23B H 0.2875 0.9117 0.4265 0.139 Uiso 1 1 calc R
H23C H 0.3463 0.9843 0.4347 0.139 Uiso 1 1 calc R
C24 C 0.06224(11) 0.74426(12) 0.43157(10) 0.0298(5) Uani 1 1 d .
C25 C 0.00009(12) 0.68436(12) 0.43098(10) 0.0301(5) Uani 1 1 d .
C26 C -0.06806(13) 0.71667(14) 0.42235(12) 0.0378(6) Uani 1 1 d .
H26 H -0.0702(13) 0.7738(16) 0.4155(11) 0.043(7) Uiso 1 1 d .
C27 C -0.12706(14) 0.66505(16) 0.42115(13) 0.0440(6) Uani 1 1 d .
H27 H -0.1757(16) 0.6890(18) 0.4178(13) 0.066(9) Uiso 1 1 d .
C28 C -0.11911(14) 0.57791(16) 0.42830(13) 0.0435(6) Uani 1 1 d .
H28 H -0.1610(14) 0.5413(15) 0.4265(11) 0.044(7) Uiso 1 1 d .
C29 C -0.05235(15) 0.54482(15) 0.43591(13) 0.0448(6) Uani 1 1 d .
H29 H -0.0444(14) 0.4881(17) 0.4414(12) 0.053(7) Uiso 1 1 d .
C30 C 0.00677(14) 0.59704(13) 0.43810(12) 0.0375(5) Uani 1 1 d .
H30 H 0.0504(14) 0.5748(15) 0.4425(12) 0.042(7) Uiso 1 1 d .
C31 C 0.13239(12) 0.71168(13) 0.45722(11) 0.0338(5) Uani 1 1 d .
C32 C 0.13768(15) 0.67479(14) 0.51654(13) 0.0427(6) Uani 1 1 d .
H32 H 0.0949(13) 0.6670(14) 0.5414(12) 0.038(7) Uiso 1 1 d .
C33 C 0.20366(18) 0.65063(17) 0.54031(17) 0.0567(8) Uani 1 1 d .
H33 H 0.2068(16) 0.6314(18) 0.5814(14) 0.059(9) Uiso 1 1 d .
C34 C 0.26361(19) 0.66036(19) 0.5045(2) 0.0692(10) Uani 1 1 d .
H34 H 0.3057(18) 0.6477(19) 0.5166(15) 0.070(10) Uiso 1 1 d .
C35 C 0.25927(16) 0.6965(2) 0.44569(19) 0.0626(9) Uani 1 1 d .
H35 H 0.2972(17) 0.7022(19) 0.4208(14) 0.067(10) Uiso 1 1 d .
C36 C 0.19424(14) 0.72277(17) 0.42220(14) 0.0463(6) Uani 1 1 d .
H36 H 0.1908(13) 0.7463(16) 0.3831(13) 0.044(7) Uiso 1 1 d .

loop_
_atom_site_aniso_label
_atom_site_aniso_U_11
_atom_site_aniso_U_22
_atom_site_aniso_U_33
_atom_site_aniso_U_23
_atom_site_aniso_U_13
_atom_site_aniso_U_12
Fe1 0.02910(17) 0.02061(15) 0.02674(17) 0.00310(12) 0.00276(13) -0.00019(12)
N1 0.0358(10) 0.0246(8) 0.0251(9) -0.0007(7) 0.0023(8) -0.0018(8)
N2 0.0257(9) 0.0228(8) 0.0272(9) 0.0026(7) 0.0019(7) -0.0001(7)
N3 0.0254(9) 0.0277(9) 0.0303(10) 0.0027(7) 0.0000(8) -0.0002(7)
N4 0.0405(11) 0.0254(9) 0.0327(10) 0.0003(8) 0.0055(8) -0.0036(8)
C1 0.0679(18) 0.0351(12) 0.0308(13) 0.0077(10) 0.0108(12) 0.0032(12)
C2 0.0395(12) 0.0273(10) 0.0253(11) 0.0033(9) -0.0002(9) -0.0039(9)
C3 0.0407(13) 0.0239(10) 0.0302(12) 0.0077(9) -0.0012(10) 0.0025(9)
C4 0.0285(11) 0.0237(9) 0.0309(12) 0.0017(8) -0.0031(9) 0.0011(8)
C5 0.0504(15) 0.0280(11) 0.0414(14) 0.0072(10) 0.0072(11) 0.0093(10)
C6 0.0291(11) 0.0217(10) 0.0282(11) 0.0003(8) 0.0036(9) 0.0012(8)
C7 0.0260(11) 0.0257(10) 0.0289(12) 0.0044(9) 0.0011(8) -0.0040(8)
C8 0.0359(13) 0.0382(12) 0.0316(13) -0.0032(10) 0.0021(10) 0.0020(11)
C9 0.0483(16) 0.0595(16) 0.0275(14) -0.0032(12) -0.0064(12) 0.0012(13)
C10 0.0381(14) 0.0550(15) 0.0378(14) 0.0065(12) -0.0091(11) 0.0062(12)
C11 0.0290(12) 0.0379(12) 0.0367(13) 0.0028(10) -0.0009(10) 0.0049(10)
C12 0.0437(13) 0.0268(10) 0.0229(11) 0.0014(9) 0.0052(9) 0.0015(9)
C13 0.0605(16) 0.0281(11) 0.0272(12) -0.0007(9) 0.0003(11) -0.0013(11)
C14 0.086(2) 0.0340(13) 0.0455(16) -0.0116(12) 0.0057(16) 0.0027(14)
C15 0.085(3) 0.0459(16) 0.059(2) -0.0083(14) 0.0185(18) 0.0265(16)
C16 0.0516(18) 0.0634(18) 0.0536(18) -0.0011(15) 0.0062(15) 0.0161(14)
C17 0.0457(14) 0.0454(13) 0.0326(13) -0.0003(11) 0.0031(11) 0.0063(11)
C18 0.0631(19) 0.0478(15) 0.0421(15) -0.0112(13) -0.0024(13) -0.0136(13)
C19 0.068(2) 0.072(2) 0.083(2) 0.0159(18) -0.0204(19) -0.0049(17)
C20 0.104(3) 0.0674(19) 0.061(2) 0.0052(16) -0.0211(19) -0.0437(19)
C21 0.0405(15) 0.076(2) 0.0410(16) -0.0117(14) 0.0015(12) -0.0055(15)
C22 0.077(2) 0.0698(19) 0.0487(18) -0.0043(15) 0.0018(16) -0.0172(17)
C23 0.095(3) 0.137(3) 0.0462(19) 0.023(2) -0.0176(18) -0.068(3)
C24 0.0342(12) 0.0254(10) 0.0297(11) -0.0034(9) 0.0058(9) -0.0013(9)
C25 0.0339(12) 0.0255(10) 0.0309(12) 0.0002(9) 0.0022(9) -0.0029(9)
C26 0.0398(14) 0.0259(11) 0.0477(15) -0.0008(10) -0.0003(11) -0.0021(10)
C27 0.0327(13) 0.0434(14) 0.0559(17) -0.0022(12) -0.0021(12) -0.0022(11)
C28 0.0444(15) 0.0404(13) 0.0457(15) 0.0028(11) -0.0019(11) -0.0147(12)
C29 0.0528(16) 0.0265(11) 0.0550(16) 0.0030(11) -0.0036(13) -0.0071(11)
C30 0.0376(14) 0.0268(11) 0.0483(15) 0.0022(10) -0.0008(11) -0.0012(10)
C31 0.0375(12) 0.0221(10) 0.0418(14) -0.0035(9) 0.0009(10) -0.0020(9)
C32 0.0457(15) 0.0321(12) 0.0503(16) 0.0015(11) -0.0057(13) -0.0033(11)
C33 0.063(2) 0.0377(14) 0.069(2) 0.0054(14) -0.0251(17) 0.0024(13)
C34 0.046(2) 0.0482(17) 0.113(3) -0.0072(18) -0.030(2) 0.0102(14)
C35 0.0353(16) 0.0611(18) 0.091(3) -0.0131(19) 0.0077(17) 0.0027(14)
C36 0.0390(14) 0.0440(14) 0.0560(19) -0.0051(13) 0.0067(13) -0.0005(11)

loop_
_atom_type_symbol
_atom_type_description
_atom_type_scat_dispersion_real
_atom_type_scat_dispersion_imag
_atom_type_scat_source
C C 0.0033 0.0016 'International Tables Vol C Tables 4.2.6.8 and 6.1.1.4'
H H 0.0000 0.0000 'International Tables Vol C Tables 4.2.6.8 and 6.1.1.4'
N N 0.0061 0.0033 'International Tables Vol C Tables 4.2.6.8 and 6.1.1.4'
Fe Fe 0.3463 0.8444 'International Tables Vol C Tables 4.2.6.8 and 6.1.1.4'

loop_
_geom_angle_atom_site_label_1
_geom_angle_atom_site_label_2
_geom_angle_atom_site_label_3
_geom_angle
_geom_angle_site_symmetry_3
N4 Fe1 N1 122.08(7) .
N4 Fe1 N2 120.84(7) .
N1 Fe1 N2 92.81(7) .
N4 Fe1 N3 101.09(7) .
N1 Fe1 N3 133.26(7) .
N2 Fe1 N3 77.95(7) .
C2 N1 C12 119.53(17) .
C2 N1 Fe1 124.69(15) .
C12 N1 Fe1 115.67(12) .
C4 N2 C6 122.85(17) .
C4 N2 Fe1 126.70(14) .
C6 N2 Fe1 110.08(12) .
C11 N3 C7 118.07(19) .
C11 N3 Fe1 131.61(15) .
C7 N3 Fe1 110.27(13) .
C24 N4 Fe1 140.44(17) .
N1 C2 C3 123.8(2) .
N1 C2 C1 119.5(2) .
C3 C2 C1 116.74(19) .
C2 C3 C4 130.1(2) .
N2 C4 C3 121.26(19) .
N2 C4 C5 121.51(19) .
C3 C4 C5 117.23(18) .
N2 C6 C7 108.53(17) .
N2 C6 C6 110.3(2) 5_576
C7 C6 C6 108.24(19) 5_576
N3 C7 C8 121.8(2) .
N3 C7 C6 115.69(18) .
C8 C7 C6 122.5(2) .
C9 C8 C7 119.3(2) .
C8 C9 C10 119.1(2) .
C11 C10 C9 119.0(2) .
N3 C11 C10 122.6(2) .
C17 C12 C13 121.6(2) .
C17 C12 N1 119.16(19) .
C13 C12 N1 119.2(2) .
C14 C13 C12 117.8(3) .
C14 C13 C18 120.4(2) .
C12 C13 C18 121.8(2) .
C15 C14 C13 121.2(3) .
C14 C15 C16 120.7(3) .
C15 C16 C17 120.4(3) .
C16 C17 C12 118.2(2) .
C16 C17 C21 120.4(3) .
C12 C17 C21 121.4(2) .
C13 C18 C19 111.4(2) .
C13 C18 C20 112.7(3) .
C19 C18 C20 110.2(2) .
C23 C21 C22 110.6(3) .
C23 C21 C17 110.2(3) .
C22 C21 C17 113.4(2) .
N4 C24 C25 120.8(2) .
N4 C24 C31 121.49(19) .
C25 C24 C31 117.69(17) .
C26 C25 C30 117.4(2) .
C26 C25 C24 119.05(18) .
C30 C25 C24 123.5(2) .
C27 C26 C25 121.8(2) .
C26 C27 C28 119.8(2) .
C29 C28 C27 119.3(2) .
C28 C29 C30 120.8(2) .
C29 C30 C25 120.9(2) .
C36 C31 C32 118.5(2) .
C36 C31 C24 119.4(2) .
C32 C31 C24 122.0(2) .
C33 C32 C31 120.5(3) .
C34 C33 C32 120.0(3) .
C33 C34 C35 120.2(3) .
C34 C35 C36 120.3(3) .
C35 C36 C31 120.4(3) .

loop_
_geom_bond_atom_site_label_1
_geom_bond_atom_site_label_2
_geom_bond_distance
_geom_bond_site_symmetry_2
Fe1 N4 1.9045(17) .
Fe1 N1 1.9833(17) .
Fe1 N2 2.0110(16) .
Fe1 N3 2.2000(18) .
N1 C2 1.341(3) .
N1 C12 1.434(3) .
N2 C4 1.323(3) .
N2 C6 1.454(3) .
N3 C11 1.345(3) .
N3 C7 1.352(3) .
N4 C24 1.260(3) .
C1 C2 1.508(3) .
C2 C3 1.391(3) .
C3 C4 1.405(3) .
C4 C5 1.509(3) .
C6 C7 1.509(3) .
C6 C6 1.581(4) 5_576
C7 C8 1.379(3) .
C8 C9 1.375(3) .
C9 C10 1.378(4) .
C10 C11 1.372(4) .
C12 C17 1.405(3) .
C12 C13 1.410(3) .
C13 C14 1.389(4) .
C13 C18 1.512(4) .
C14 C15 1.376(5) .
C15 C16 1.384(4) .
C16 C17 1.396(4) .
C17 C21 1.521(4) .
C18 C19 1.514(4) .
C18 C20 1.528(4) .
C21 C23 1.510(4) .
C21 C22 1.514(4) .
C24 C25 1.501(3) .
C24 C31 1.515(3) .
C25 C26 1.389(3) .
C25 C30 1.391(3) .
C26 C27 1.375(3) .
C27 C28 1.391(4) .
C28 C29 1.367(4) .
C29 C30 1.383(3) .
C31 C36 1.390(3) .
C31 C32 1.392(3) .
C32 C33 1.390(4) .
C33 C34 1.367(5) .
C34 C35 1.375(5) .
C35 C36 1.382(4) .
